data_1574916
loop_
_publ_author_name
'Hu, Wenbo'
'Li, Heng'
'Yuan, Bingxin'

_publ_section_title
;
 Perfluoroarene-arene interaction cocrystal of perfluorocarbazoles toward
 IEF-enhanced photocatalysis.
;
_journal_issue 30
_journal_name_full 'Chemical science'
_journal_page_first 13794
_journal_page_last 13806
_journal_paper_doi 10.1039/d5sc02837j
_journal_volume 16
_journal_year 2025
_chemical_formula_moiety 'C17 H4 F8 N2, C10 H6'
_chemical_formula_sum 'C27 H10 F8 N2'
_chemical_formula_weight 514.37
_space_group_crystal_system triclinic
_space_group_IT_number 2
_space_group_name_Hall '-P 1'
_space_group_name_H-M_alt 'P -1'
_atom_sites_solution_hydrogens geom
_atom_sites_solution_primary iterative
_audit_creation_date 2023-09-08
_audit_creation_method
;
Olex2 1.2
(compiled 2018.05.29 svn.r3508 for OlexSys, GUI svn.r5506)
;
_audit_update_record
;
2025-06-17 deposited with the CCDC.	2025-06-20 downloaded from the CCDC.
;
_cell_angle_alpha 80.453(8)
_cell_angle_beta 70.664(10)
_cell_angle_gamma 87.322(8)
_cell_formula_units_Z 2
_cell_length_a 9.9143(10)
_cell_length_b 10.2042(10)
_cell_length_c 11.3792(12)
_cell_measurement_reflns_used 2056
_cell_measurement_temperature 293(2)
_cell_measurement_theta_max 66.1960
_cell_measurement_theta_min 4.1560
_cell_volume 1071.2(2)
_computing_cell_refinement 'CrysAlisPro 1.171.42.81a (Rigaku OD, 2023)'
_computing_data_collection 'CrysAlisPro 1.171.42.81a (Rigaku OD, 2023)'
_computing_data_reduction 'CrysAlisPro 1.171.42.81a (Rigaku OD, 2023)'
_computing_molecular_graphics 'Olex2 (Dolomanov et al., 2009)'
_computing_publication_material 'Olex2 (Dolomanov et al., 2009)'
_computing_structure_refinement 'ShelXL (Sheldrick, 2015)'
_computing_structure_solution
;
Superflip (Palatinus & Chapuis, 2007;Palatinus & van der Lee, 2008;
Palatinus et al., 2012)
;
_diffrn_ambient_temperature 293(2)
_diffrn_detector 'CCD plate'
_diffrn_detector_area_resol_mean 16.2312
_diffrn_detector_type Eos
_diffrn_measured_fraction_theta_full 0.999
_diffrn_measured_fraction_theta_max 0.999
_diffrn_measurement_details
;
List of Runs (angles in degrees, time in seconds):

  # Type    Start    End  Width  t~exp~   \w     \q     \k     \f   Frames
#--------------------------------------------------------------------------
  1  \w   -108.00 -35.00   1.00    1.50    --  -33.50 178.00 120.00   73
  2  \w   -104.00 -11.00   1.00    1.50    --  -33.50 -37.00 -90.00   93
  3  \w    -56.00  37.00   1.00    1.50    --  -33.50  37.00  90.00   93
  4  \w    -62.00  36.00   1.00    1.50    --  -33.50  77.00-150.00   98
  5  \w   -104.00 -11.00   1.00    1.50    --  -33.50 -37.00 120.00   93
  6  \w      1.00  76.00   1.00    1.50    --   36.47 -99.00 150.00   75
  7  \w     61.00 110.00   1.00    1.50    --   36.47 178.00-180.00   49
  8  \w      1.00  76.00   1.00    1.50    --   36.47 -99.00 -30.00   75
  9  \w     40.00 109.00   1.00    7.50    --  108.00-111.00-180.00   69
 10  \w     88.00 176.00   1.00    7.50    --  108.00  61.00  60.00   88
 11  \w     85.00 138.00   1.00    7.50    --  108.00  15.00 150.00   53
 12  \w    150.00 176.00   1.00    7.50    --  108.00  15.00 150.00   26
 13  \w     50.00 128.00   1.00    7.50    --  108.00 -45.00-120.00   78
 14  \w     44.00 102.00   1.00    7.50    --  108.00 -94.00-150.00   58
 15  \w     42.00 124.00   1.00    7.50    --  108.00 -61.00  30.00   82
 16  \w    101.00 174.00   1.00    7.50    --  108.00  77.00 -60.00   73
 17  \w    103.00 129.00   1.00    7.50    --  108.00  77.00   0.00   26
 18  \w     42.00 109.00   1.00    7.50    --  108.00-111.00 -60.00   67
 19  \w    146.00 177.00   1.00    7.50    --  108.00  77.00   0.00   31
 20  \w     69.00 121.00   1.00    7.50    --  108.00 -61.00 -60.00   52
 21  \w     88.00 147.00   1.00    7.50    --  108.00  61.00  30.00   59
 22  \w     73.00  99.00   1.00    7.50    --  108.00-111.00  60.00   26
 23  \w     74.00 101.00   1.00    7.50    --  108.00 -94.00 -60.00   27
 24  \w     83.00 109.00   1.00    7.50    --  108.00-111.00  90.00   26
 25  \w    102.00 168.00   1.00    7.50    --  108.00  61.00-120.00   66
 26  \w    110.00 145.00   1.00    7.50    --  108.00 111.00 -30.00   35
;
_diffrn_measurement_device 'four-circle diffractometer'
_diffrn_measurement_device_type 'Xcalibur, Eos, Gemini'
_diffrn_measurement_method '\w scans'
_diffrn_orient_matrix_type 'CrysAlisPro convention (1999,Acta A55,543-557)'
_diffrn_orient_matrix_UB_11 -0.0538266000
_diffrn_orient_matrix_UB_12 0.1424033000
_diffrn_orient_matrix_UB_13 -0.0260000000
_diffrn_orient_matrix_UB_21 0.1529764000
_diffrn_orient_matrix_UB_22 0.0542932000
_diffrn_orient_matrix_UB_23 -0.0345111000
_diffrn_orient_matrix_UB_31 0.0286593000
_diffrn_orient_matrix_UB_32 -0.0146001000
_diffrn_orient_matrix_UB_33 -0.1387673000
_diffrn_radiation_monochromator graphite
_diffrn_radiation_probe x-ray
_diffrn_radiation_type CuK\a
_diffrn_radiation_wavelength 1.54184
_diffrn_reflns_av_R_equivalents 0.0284
_diffrn_reflns_av_unetI/netI 0.0431
_diffrn_reflns_Laue_measured_fraction_full 0.999
_diffrn_reflns_Laue_measured_fraction_max 0.999
_diffrn_reflns_limit_h_max 11
_diffrn_reflns_limit_h_min -11
_diffrn_reflns_limit_k_max 10
_diffrn_reflns_limit_k_min -12
_diffrn_reflns_limit_l_max 9
_diffrn_reflns_limit_l_min -13
_diffrn_reflns_number 7540
_diffrn_reflns_point_group_measured_fraction_full 0.999
_diffrn_reflns_point_group_measured_fraction_max 0.999
_diffrn_reflns_theta_full 67.073
_diffrn_reflns_theta_max 67.073
_diffrn_reflns_theta_min 4.171
_diffrn_source 'fine-focus sealed X-ray tube'
_diffrn_source_type 'Enhance (Cu) X-ray Source'
_exptl_absorpt_coefficient_mu 1.263
_exptl_absorpt_correction_T_max 1.00000
_exptl_absorpt_correction_T_min 0.87232
_exptl_absorpt_correction_type multi-scan
_exptl_absorpt_process_details
;
CrysAlisPro 1.171.42.81a (Rigaku Oxford Diffraction, 2023)
Empirical absorption correction using spherical harmonics,
implemented in SCALE3 ABSPACK scaling algorithm.
;
_exptl_crystal_colour colourless
_exptl_crystal_colour_primary colourless
_exptl_crystal_density_diffrn 1.595
_exptl_crystal_description prism
_exptl_crystal_F_000 516
_exptl_crystal_size_max 0.19
_exptl_crystal_size_mid 0.1
_exptl_crystal_size_min 0.07
_refine_diff_density_max 0.252
_refine_diff_density_min -0.170
_refine_diff_density_rms 0.041
_refine_ls_extinction_coef 0.0016(5)
_refine_ls_extinction_expression Fc^*^=kFc[1+0.001xFc^2^\l^3^/sin(2\q)]^-1/4^
_refine_ls_extinction_method 'SHELXL-2014/7 (Sheldrick 2014'
_refine_ls_goodness_of_fit_ref 1.024
_refine_ls_hydrogen_treatment constr
_refine_ls_matrix_type full
_refine_ls_number_parameters 342
_refine_ls_number_reflns 3822
_refine_ls_number_restraints 0
_refine_ls_restrained_S_all 1.024
_refine_ls_R_factor_all 0.0840
_refine_ls_R_factor_gt 0.0562
_refine_ls_shift/su_max 0.000
_refine_ls_shift/su_mean 0.000
_refine_ls_structure_factor_coef Fsqd
_refine_ls_weighting_details 'w=1/[\s^2^(Fo^2^)+(0.0941P)^2^+0.0210P] where P=(Fo^2^+2Fc^2^)/3'
_refine_ls_weighting_scheme calc
_refine_ls_wR_factor_gt 0.1577
_refine_ls_wR_factor_ref 0.1890
_reflns_Friedel_coverage 0.000
_reflns_number_gt 2467
_reflns_number_total 3822
_reflns_threshold_expression 'I > 2\s(I)'
_cod_data_source_file d5sc02837j2.cif
_cod_data_source_block 202309223_auto
_cod_depositor_comments 'Adding full bibliography for 1574914--1574918.cif.'
_cod_database_code 1574916
_shelx_shelxl_version_number 2014/7
_chemical_oxdiff_formula C20H20N1F1
_shelx_space_group_comment
;
The symmetry employed for this shelxl refinement is uniquely defined
by the following loop, which should always be used as a source of
symmetry information in preference to the above space-group names.
They are only intended as comments.
;
_shelx_estimated_absorpt_t_max 0.917
_shelx_estimated_absorpt_t_min 0.795
_reflns_odcompleteness_completeness 99.90
_reflns_odcompleteness_iscentric 1
_reflns_odcompleteness_theta 66.97
_olex2_refinement_description
;
1. Fixed Uiso
 At 1.2 times of:
  All C(H) groups
2. Uiso/Uaniso restraints and constraints
Uanis(C23) = Uanis(C23A)
Uanis(C22) = Uanis(C22A)
Uanis(C21) = Uanis(C21A)
Uanis(C20) = Uanis(C20A)
Uanis(C19) = Uanis(C19A)
Uanis(C18) = Uanis(C18A)
Uanis(C24) = Uanis(C24A)
Uanis(C25) = Uanis(C25A)
Uanis(C26) = Uanis(C26A)
Uanis(C27) = Uanis(C27A)
3. Others
 Sof(C18A)=Sof(C19A)=Sof(C20A)=Sof(H20A)=Sof(C21A)=Sof(H21A)=Sof(C22A)=
 Sof(H22A)=Sof(C23A)=Sof(C24A)=Sof(C25A)=Sof(H25A)=Sof(C26A)=Sof(H26A)=
 Sof(C27A)=Sof(H27A)=1-FVAR(1)
 Sof(C18)=Sof(C19)=Sof(C20)=Sof(H20)=Sof(C21)=Sof(H21)=Sof(C22)=Sof(H22)=
 Sof(C23)=Sof(C24)=Sof(C25)=Sof(H25)=Sof(C26)=Sof(H26)=Sof(C27)=Sof(H27)=FVAR(1)
4.a Aromatic/amide H refined with riding coordinates:
 C13(H13), C15(H15), C16(H16), C17(H17), C20(H20), C21(H21), C22(H22),
 C20A(H20A), C21A(H21A), C22A(H22A), C25(H25), C25A(H25A), C26(H26), C26A(H26A),
  C27(H27), C27A(H27A)
4.b Fitted hexagon refined as free rotating group:
 C18(C19,C20,C21,C22,C23), C18A(C19A,C20A,C21A,C22A,C23A)
;
_olex2_submission_special_instructions 'No special instructions were received'
_oxdiff_exptl_absorpt_empirical_details
;
Empirical correction (ABSPACK) includes:
- Absorption correction using spherical harmonics
- Frame scaling
;
_oxdiff_exptl_absorpt_empirical_full_max 1.155
_oxdiff_exptl_absorpt_empirical_full_min 0.904

loop_
_space_group_symop_operation_xyz
'x, y, z'
'-x, -y, -z'

loop_
_atom_site_label
_atom_site_type_symbol
_atom_site_fract_x
_atom_site_fract_y
_atom_site_fract_z
_atom_site_U_iso_or_equiv
_atom_site_adp_type
_atom_site_occupancy
_atom_site_site_symmetry_order
_atom_site_calc_flag
_atom_site_refinement_flags_posn
_atom_site_refinement_flags_adp
_atom_site_refinement_flags_occupancy
_atom_site_disorder_assembly
_atom_site_disorder_group
C1 C 0.2274(4) 0.3806(4) 0.9163(3) 0.0852(10) Uani 1 1 d . . . . .
C2 C 0.1551(4) 0.2666(5) 0.9240(4) 0.0964(11) Uani 1 1 d . . . . .
C3 C 0.2285(4) 0.1537(4) 0.8854(3) 0.0851(9) Uani 1 1 d . . . . .
C4 C 0.3745(3) 0.1540(3) 0.8393(3) 0.0750(8) Uani 1 1 d . . . . .
C5 C 0.4483(3) 0.2686(3) 0.8307(3) 0.0645(7) Uani 1 1 d . . . . .
C6 C 0.3756(3) 0.3847(3) 0.8690(2) 0.0668(7) Uani 1 1 d . . . . .
C7 C 0.4820(3) 0.4840(3) 0.8486(2) 0.0654(7) Uani 1 1 d . . . . .
C8 C 0.6158(3) 0.4244(3) 0.7982(3) 0.0666(7) Uani 1 1 d . . . . .
C9 C 0.7410(4) 0.4955(3) 0.7662(3) 0.0813(8) Uani 1 1 d . . . . .
C10 C 0.7352(4) 0.6242(3) 0.7869(4) 0.0873(9) Uani 1 1 d . . . . .
C11 C 0.6052(4) 0.6842(3) 0.8378(3) 0.0829(9) Uani 1 1 d . . . . .
C12 C 0.4812(4) 0.6153(3) 0.8690(3) 0.0775(9) Uani 1 1 d . . . . .
C13 C 0.7375(4) 0.1601(4) 0.6365(3) 0.0905(11) Uani 1 1 d . . . . .
H13 H 0.6881 0.1995 0.5833 0.109 Uiso 1 1 calc R . . . .
C14 C 0.7036(3) 0.1965(3) 0.7519(3) 0.0615(6) Uani 1 1 d . . . . .
C15 C 0.7710(4) 0.1372(3) 0.8324(3) 0.0807(9) Uani 1 1 d . . . . .
H15 H 0.7480 0.1578 0.9133 0.097 Uiso 1 1 calc R . . . .
C16 C 0.8748(4) 0.0454(4) 0.7902(3) 0.0854(9) Uani 1 1 d . . . . .
H16 H 0.9242 0.0033 0.8424 0.102 Uiso 1 1 calc R . . . .
C17 C 0.9041(3) 0.0172(3) 0.6727(3) 0.0771(8) Uani 1 1 d . . . . .
H17 H 0.9756 -0.0439 0.6454 0.093 Uiso 1 1 calc R . . . .
F1 F 0.1540(2) 0.4874(3) 0.9549(2) 0.1199(8) Uani 1 1 d . . . . .
F2 F 0.0119(2) 0.2599(3) 0.9695(3) 0.1437(11) Uani 1 1 d . . . . .
F3 F 0.1558(2) 0.0426(3) 0.8950(3) 0.1161(8) Uani 1 1 d . . . . .
F4 F 0.4417(2) 0.04244(19) 0.8035(2) 0.1000(7) Uani 1 1 d . . . . .
F5 F 0.8690(2) 0.4410(2) 0.7166(3) 0.1157(8) Uani 1 1 d . . . . .
F6 F 0.8554(3) 0.6938(2) 0.7587(3) 0.1241(9) Uani 1 1 d . . . . .
F7 F 0.6044(3) 0.80943(19) 0.8591(2) 0.1141(8) Uani 1 1 d . . . . .
F8 F 0.3571(3) 0.6749(2) 0.92131(18) 0.1000(7) Uani 1 1 d . . . . .
N1 N 0.5939(3) 0.2938(2) 0.7879(2) 0.0690(6) Uani 1 1 d . . . . .
N2 N 0.8370(4) 0.0717(3) 0.5944(3) 0.1012(10) Uani 1 1 d . . . . .
C18 C 0.5419(4) 0.6288(4) 0.5149(5) 0.0657(14) Uani 0.581(3) 1 d . . P A 1
C19 C 0.5854(4) 0.7510(4) 0.5293(4) 0.0813(14) Uani 0.581(3) 1 d G . P A 1
C20 C 0.4864(5) 0.8341(3) 0.5983(4) 0.096(2) Uani 0.581(3) 1 d G . P A 1
H20 H 0.5156 0.9158 0.6080 0.116 Uiso 0.581(3) 1 calc R . P A 1
C21 C 0.3439(5) 0.7950(4) 0.6530(5) 0.100(2) Uani 0.581(3) 1 d G . P A 1
H21 H 0.2776 0.8506 0.6992 0.120 Uiso 0.581(3) 1 calc R . P A 1
C22 C 0.3003(3) 0.6729(4) 0.6385(4) 0.0837(13) Uani 0.581(3) 1 d G . P A 1
H22 H 0.2049 0.6467 0.6751 0.100 Uiso 0.581(3) 1 calc R . P A 1
C23 C 0.3993(4) 0.5898(4) 0.5695(5) 0.0619(13) Uani 0.581(3) 1 d G . P A 1
C18A C 0.4905(6) 0.6265(6) 0.5393(7) 0.0657(14) Uani 0.419(3) 1 d . . P A 2
C19A C 0.4869(7) 0.7512(6) 0.5741(6) 0.0813(14) Uani 0.419(3) 1 d G . P A 2
C20A C 0.3587(8) 0.8005(5) 0.6465(6) 0.096(2) Uani 0.419(3) 1 d G . P A 2
H20A H 0.3562 0.8839 0.6698 0.116 Uiso 0.419(3) 1 calc R . P A 2
C21A C 0.2340(6) 0.7251(6) 0.6840(6) 0.100(2) Uani 0.419(3) 1 d G . P A 2
H21A H 0.1482 0.7581 0.7324 0.120 Uiso 0.419(3) 1 calc R . P A 2
C22A C 0.2376(6) 0.6004(6) 0.6491(6) 0.0837(13) Uani 0.419(3) 1 d G . P A 2
H22A H 0.1542 0.5499 0.6742 0.100 Uiso 0.419(3) 1 calc R . P A 2
C23A C 0.3659(7) 0.5511(5) 0.5767(8) 0.0619(13) Uani 0.419(3) 1 d G . P A 2
C24 C 0.3499(19) 0.4571(19) 0.5548(16) 0.073(3) Uani 0.581(3) 1 d . . P A 1
C24A C 0.377(3) 0.424(3) 0.533(2) 0.073(3) Uani 0.419(3) 1 d . . P A 2
C25 C 0.2114(8) 0.4170(8) 0.5972(6) 0.0948(16) Uani 0.581(3) 1 d . . P A 1
H25 H 0.1416 0.4740 0.6371 0.114 Uiso 0.581(3) 1 calc R . P A 1
C25A C 0.2549(12) 0.3399(11) 0.5643(9) 0.0948(16) Uani 0.419(3) 1 d . . P A 2
H25A H 0.1669 0.3699 0.6117 0.114 Uiso 0.419(3) 1 calc R . P A 2
C26 C 0.1700(10) 0.2947(8) 0.5834(8) 0.113(2) Uani 0.581(3) 1 d . . P A 1
H26 H 0.0740 0.2698 0.6161 0.135 Uiso 0.581(3) 1 calc R . P A 1
C26A C 0.259(4) 0.216(4) 0.528(3) 0.113(2) Uani 0.419(3) 1 d . . P A 2
H26A H 0.1759 0.1664 0.5484 0.135 Uiso 0.419(3) 1 calc R . P A 2
C27 C 0.269(3) 0.210(3) 0.522(2) 0.106(3) Uani 0.581(3) 1 d . . P A 1
H27 H 0.2412 0.1270 0.5139 0.128 Uiso 0.581(3) 1 calc R . P A 1
C27A C 0.3847(14) 0.1679(11) 0.4634(10) 0.106(3) Uani 0.419(3) 1 d . . P A 2
H27A H 0.3898 0.0830 0.4426 0.128 Uiso 0.419(3) 1 calc R . P A 2

loop_
_atom_site_aniso_label
_atom_site_aniso_U_11
_atom_site_aniso_U_22
_atom_site_aniso_U_33
_atom_site_aniso_U_23
_atom_site_aniso_U_13
_atom_site_aniso_U_12
C1 0.0685(19) 0.101(2) 0.085(2) -0.0323(18) -0.0204(16) 0.0298(18)
C2 0.0571(17) 0.129(3) 0.102(2) -0.031(2) -0.0218(17) 0.0160(19)
C3 0.0706(19) 0.097(2) 0.091(2) -0.0185(18) -0.0285(16) -0.0031(17)
C4 0.0703(18) 0.0766(18) 0.0822(18) -0.0240(15) -0.0264(15) 0.0090(14)
C5 0.0608(15) 0.0694(16) 0.0673(15) -0.0210(12) -0.0230(12) 0.0126(12)
C6 0.0704(17) 0.0724(17) 0.0598(14) -0.0187(12) -0.0231(12) 0.0217(13)
C7 0.0803(18) 0.0628(15) 0.0568(13) -0.0189(12) -0.0256(12) 0.0202(13)
C8 0.0728(17) 0.0611(15) 0.0700(15) -0.0211(12) -0.0255(13) 0.0124(13)
C9 0.080(2) 0.0656(17) 0.098(2) -0.0172(16) -0.0281(17) 0.0074(14)
C10 0.105(3) 0.0637(17) 0.100(2) -0.0109(16) -0.042(2) -0.0034(17)
C11 0.125(3) 0.0561(15) 0.0781(18) -0.0173(14) -0.0458(19) 0.0138(18)
C12 0.109(2) 0.0677(17) 0.0618(15) -0.0210(13) -0.0356(16) 0.0330(18)
C13 0.107(3) 0.094(2) 0.0749(18) -0.0279(17) -0.0336(18) 0.039(2)
C14 0.0568(13) 0.0579(13) 0.0710(15) -0.0206(12) -0.0189(12) 0.0101(11)
C15 0.084(2) 0.092(2) 0.0745(17) -0.0326(16) -0.0318(16) 0.0229(17)
C16 0.0773(19) 0.089(2) 0.098(2) -0.0196(18) -0.0398(18) 0.0260(16)
C17 0.0629(16) 0.0660(17) 0.097(2) -0.0268(15) -0.0135(15) 0.0139(13)
F1 0.0813(13) 0.1237(18) 0.147(2) -0.0526(16) -0.0179(13) 0.0442(13)
F2 0.0610(12) 0.170(3) 0.192(3) -0.052(2) -0.0209(15) 0.0123(14)
F3 0.0832(14) 0.1240(18) 0.147(2) -0.0304(15) -0.0383(14) -0.0209(13)
F4 0.0843(12) 0.0772(12) 0.1446(18) -0.0452(12) -0.0333(12) 0.0069(9)
F5 0.0696(12) 0.0882(14) 0.177(2) -0.0361(14) -0.0171(13) 0.0011(10)
F6 0.1257(19) 0.0783(13) 0.174(2) -0.0178(14) -0.0539(17) -0.0226(13)
F7 0.176(2) 0.0598(11) 0.1206(16) -0.0282(10) -0.0627(16) 0.0151(12)
F8 0.1270(17) 0.0848(12) 0.0913(12) -0.0404(10) -0.0337(12) 0.0485(12)
N1 0.0627(13) 0.0607(13) 0.0852(15) -0.0257(11) -0.0215(11) 0.0142(10)
N2 0.118(2) 0.104(2) 0.0814(17) -0.0391(16) -0.0282(17) 0.046(2)
C18 0.084(4) 0.0602(17) 0.054(3) 0.0010(17) -0.027(3) -0.010(3)
C19 0.114(4) 0.070(2) 0.063(3) -0.003(2) -0.035(3) -0.012(3)
C20 0.158(7) 0.061(3) 0.089(4) -0.017(3) -0.065(4) 0.002(3)
C21 0.120(5) 0.105(5) 0.087(3) -0.040(3) -0.044(4) 0.048(4)
C22 0.094(4) 0.085(4) 0.076(2) -0.018(3) -0.032(3) 0.012(2)
C23 0.073(3) 0.050(3) 0.0646(18) -0.005(2) -0.026(2) -0.008(3)
C18A 0.084(4) 0.0602(17) 0.054(3) 0.0010(17) -0.027(3) -0.010(3)
C19A 0.114(4) 0.070(2) 0.063(3) -0.003(2) -0.035(3) -0.012(3)
C20A 0.158(7) 0.061(3) 0.089(4) -0.017(3) -0.065(4) 0.002(3)
C21A 0.120(5) 0.105(5) 0.087(3) -0.040(3) -0.044(4) 0.048(4)
C22A 0.094(4) 0.085(4) 0.076(2) -0.018(3) -0.032(3) 0.012(2)
C23A 0.073(3) 0.050(3) 0.0646(18) -0.005(2) -0.026(2) -0.008(3)
C24 0.064(7) 0.094(10) 0.059(6) -0.003(4) -0.020(5) -0.002(5)
C24A 0.064(7) 0.094(10) 0.059(6) -0.003(4) -0.020(5) -0.002(5)
C25 0.088(4) 0.102(5) 0.093(4) -0.021(3) -0.022(3) -0.017(3)
C25A 0.088(4) 0.102(5) 0.093(4) -0.021(3) -0.022(3) -0.017(3)
C26 0.109(5) 0.104(5) 0.120(5) -0.024(4) -0.023(4) -0.036(4)
C26A 0.109(5) 0.104(5) 0.120(5) -0.024(4) -0.023(4) -0.036(4)
C27 0.140(7) 0.088(5) 0.101(5) 0.001(4) -0.055(5) -0.038(6)
C27A 0.140(7) 0.088(5) 0.101(5) 0.001(4) -0.055(5) -0.038(6)

loop_
_atom_type_symbol
_atom_type_description
_atom_type_scat_dispersion_real
_atom_type_scat_dispersion_imag
_atom_type_scat_source
C C 0.0181 0.0091 'International Tables Vol C Tables 4.2.6.8 and 6.1.1.4'
H H 0.0000 0.0000 'International Tables Vol C Tables 4.2.6.8 and 6.1.1.4'
F F 0.0727 0.0534 'International Tables Vol C Tables 4.2.6.8 and 6.1.1.4'
N N 0.0311 0.0180 'International Tables Vol C Tables 4.2.6.8 and 6.1.1.4'

loop_
_geom_angle_atom_site_label_1
_geom_angle_atom_site_label_2
_geom_angle_atom_site_label_3
_geom_angle
_geom_angle_site_symmetry_1
_geom_angle_site_symmetry_3
_geom_angle_publ_flag
C2 C1 C6 120.1(3) . . ?
F1 C1 C2 119.4(3) . . ?
F1 C1 C6 120.5(3) . . ?
C1 C2 C3 120.8(3) . . ?
F2 C2 C1 121.4(4) . . ?
F2 C2 C3 117.9(4) . . ?
C4 C3 C2 120.6(3) . . ?
F3 C3 C2 119.8(3) . . ?
F3 C3 C4 119.5(3) . . ?
C3 C4 C5 119.1(3) . . ?
F4 C4 C3 118.8(3) . . ?
F4 C4 C5 122.1(3) . . ?
C4 C5 C6 121.2(3) . . ?
C4 C5 N1 130.0(3) . . ?
N1 C5 C6 108.8(3) . . ?
C1 C6 C5 118.2(3) . . ?
C1 C6 C7 134.6(3) . . ?
C5 C6 C7 107.2(2) . . ?
C8 C7 C6 106.5(2) . . ?
C12 C7 C6 135.6(3) . . ?
C12 C7 C8 117.9(3) . . ?
C9 C8 C7 120.8(3) . . ?
C9 C8 N1 130.1(3) . . ?
N1 C8 C7 109.1(3) . . ?
C10 C9 C8 119.4(3) . . ?
F5 C9 C8 121.6(3) . . ?
F5 C9 C10 119.0(3) . . ?
C9 C10 C11 120.8(4) . . ?
F6 C10 C9 120.2(4) . . ?
F6 C10 C11 119.0(3) . . ?
C12 C11 C10 120.3(3) . . ?
F7 C11 C10 119.0(4) . . ?
F7 C11 C12 120.7(3) . . ?
C11 C12 C7 120.8(3) . . ?
F8 C12 C7 120.2(3) . . ?
F8 C12 C11 118.9(3) . . ?
C14 C13 H13 117.9 . . ?
N2 C13 H13 117.9 . . ?
N2 C13 C14 124.1(3) . . ?
C13 C14 C15 118.9(3) . . ?
C13 C14 N1 119.5(3) . . ?
C15 C14 N1 121.5(2) . . ?
C14 C15 H15 121.1 . . ?
C14 C15 C16 117.7(3) . . ?
C16 C15 H15 121.1 . . ?
C15 C16 H16 120.3 . . ?
C17 C16 C15 119.4(3) . . ?
C17 C16 H16 120.3 . . ?
C16 C17 H17 118.2 . . ?
N2 C17 C16 123.6(3) . . ?
N2 C17 H17 118.2 . . ?
C5 N1 C8 108.5(2) . . ?
C5 N1 C14 125.3(2) . . ?
C8 N1 C14 125.9(2) . . ?
C17 N2 C13 116.2(3) . . ?
C19 C18 C23 120.0 . . ?
C19 C18 C24 118.2(9) . 2_666 ?
C23 C18 C24 121.8(9) . 2_666 ?
C18 C19 C27 120.7(11) . 2_666 ?
C20 C19 C18 120.0 . . ?
C20 C19 C27 119.3(11) . 2_666 ?
C19 C20 H20 120.0 . . ?
C19 C20 C21 120.0 . . ?
C21 C20 H20 120.0 . . ?
C20 C21 H21 120.0 . . ?
C22 C21 C20 120.0 . . ?
C22 C21 H21 120.0 . . ?
C21 C22 H22 120.0 . . ?
C23 C22 C21 120.0 . . ?
C23 C22 H22 120.0 . . ?
C18 C23 C24 120.7(6) . . ?
C22 C23 C18 120.0 . . ?
C22 C23 C24 119.3(6) . . ?
C19A C18A C23A 120.0 . . ?
C19A C18A C24A 119.5(14) . 2_666 ?
C23A C18A C24A 120.5(14) . 2_666 ?
C18A C19A C20A 120.0 . . ?
C18A C19A C27A 121.3(7) . 2_666 ?
C20A C19A C27A 118.7(7) . 2_666 ?
C19A C20A H20A 120.0 . . ?
C21A C20A C19A 120.0 . . ?
C21A C20A H20A 120.0 . . ?
C20A C21A H21A 120.0 . . ?
C20A C21A C22A 120.0 . . ?
C22A C21A H21A 120.0 . . ?
C21A C22A H22A 120.0 . . ?
C23A C22A C21A 120.0 . . ?
C23A C22A H22A 120.0 . . ?
C18A C23A C24A 117.0(12) . . ?
C22A C23A C18A 120.0 . . ?
C22A C23A C24A 123.0(12) . . ?
C18 C24 C23 117.4(14) 2_666 . ?
C25 C24 C18 118.6(14) . 2_666 ?
C25 C24 C23 123.9(7) . . ?
C18A C24A C23A 122(2) 2_666 . ?
C25A C24A C18A 115.9(18) . 2_666 ?
C25A C24A C23A 121.6(15) . . ?
C24 C25 H25 118.8 . . ?
C24 C25 C26 122.5(9) . . ?
C26 C25 H25 118.8 . . ?
C24A C25A H25A 117.9 . . ?
C26A C25A C24A 124(2) . . ?
C26A C25A H25A 117.9 . . ?
C25 C26 H26 119.8 . . ?
C27 C26 C25 120.4(14) . . ?
C27 C26 H26 119.8 . . ?
C25A C26A H26A 120.3 . . ?
C27A C26A C25A 119(3) . . ?
C27A C26A H26A 120.3 . . ?
C19 C27 H27 120.2 2_666 . ?
C26 C27 C19 120(2) . 2_666 ?
C26 C27 H27 120.2 . . ?
C19A C27A H27A 120.1 2_666 . ?
C26A C27A C19A 119.8(19) . 2_666 ?
C26A C27A H27A 120.1 . . ?

loop_
_geom_bond_atom_site_label_1
_geom_bond_atom_site_label_2
_geom_bond_distance
_geom_bond_site_symmetry_2
_geom_bond_publ_flag
C1 C2 1.371(6) . ?
C1 C6 1.387(4) . ?
C1 F1 1.335(4) . ?
C2 C3 1.388(5) . ?
C2 F2 1.342(4) . ?
C3 C4 1.366(5) . ?
C3 F3 1.342(4) . ?
C4 C5 1.381(4) . ?
C4 F4 1.345(3) . ?
C5 C6 1.413(4) . ?
C5 N1 1.384(4) . ?
C6 C7 1.433(4) . ?
C7 C8 1.412(4) . ?
C7 C12 1.396(4) . ?
C8 C9 1.377(5) . ?
C8 N1 1.390(4) . ?
C9 C10 1.369(5) . ?
C9 F5 1.342(4) . ?
C10 C11 1.386(5) . ?
C10 F6 1.333(5) . ?
C11 C12 1.357(5) . ?
C11 F7 1.338(4) . ?
C12 F8 1.343(4) . ?
C13 H13 0.9300 . ?
C13 C14 1.354(4) . ?
C13 N2 1.328(4) . ?
C14 C15 1.355(4) . ?
C14 N1 1.440(3) . ?
C15 H15 0.9300 . ?
C15 C16 1.378(4) . ?
C16 H16 0.9300 . ?
C16 C17 1.348(5) . ?
C17 H17 0.9300 . ?
C17 N2 1.319(4) . ?
C18 C19 1.3900 . ?
C18 C23 1.3900 . ?
C18 C24 1.459(9) 2_666 ?
C19 C20 1.3900 . ?
C19 C27 1.41(3) 2_666 ?
C20 H20 0.9300 . ?
C20 C21 1.3900 . ?
C21 H21 0.9300 . ?
C21 C22 1.3900 . ?
C22 H22 0.9300 . ?
C22 C23 1.3900 . ?
C23 C24 1.51(2) . ?
C18A C19A 1.3900 . ?
C18A C23A 1.3900 . ?
C18A C24A 1.428(19) 2_666 ?
C19A C20A 1.3900 . ?
C19A C27A 1.451(12) 2_666 ?
C20A H20A 0.9300 . ?
C20A C21A 1.3900 . ?
C21A H21A 0.9300 . ?
C21A C22A 1.3900 . ?
C22A H22A 0.9300 . ?
C22A C23A 1.3900 . ?
C23A C24A 1.45(3) . ?
C24 C18 1.459(9) 2_666 ?
C24 C25 1.35(2) . ?
C24A C18A 1.428(19) 2_666 ?
C24A C25A 1.43(3) . ?
C25 H25 0.9300 . ?
C25 C26 1.381(10) . ?
C25A H25A 0.9300 . ?
C25A C26A 1.39(4) . ?
C26 H26 0.9300 . ?
C26 C27 1.37(3) . ?
C26A H26A 0.9300 . ?
C26A C27A 1.33(4) . ?
C27 C19 1.41(3) 2_666 ?
C27 H27 0.9300 . ?
C27A C19A 1.451(19) 2_666 ?
C27A H27A 0.9300 . ?

loop_
_geom_torsion_atom_site_label_1
_geom_torsion_atom_site_label_2
_geom_torsion_atom_site_label_3
_geom_torsion_atom_site_label_4
_geom_torsion
_geom_torsion_site_symmetry_1
_geom_torsion_site_symmetry_2
_geom_torsion_site_symmetry_3
_geom_torsion_site_symmetry_4
_geom_torsion_publ_flag
C1 C2 C3 C4 0.2(6) . . . . ?
C1 C2 C3 F3 179.3(3) . . . . ?
C1 C6 C7 C8 179.4(3) . . . . ?
C1 C6 C7 C12 1.1(6) . . . . ?
C2 C1 C6 C5 -0.6(5) . . . . ?
C2 C1 C6 C7 -179.8(3) . . . . ?
C2 C3 C4 C5 -0.5(5) . . . . ?
C2 C3 C4 F4 179.6(3) . . . . ?
C3 C4 C5 C6 0.2(5) . . . . ?
C3 C4 C5 N1 180.0(3) . . . . ?
C4 C5 C6 C1 0.3(4) . . . . ?
C4 C5 C6 C7 179.7(3) . . . . ?
C4 C5 N1 C8 -179.8(3) . . . . ?
C4 C5 N1 C14 -5.9(5) . . . . ?
C5 C6 C7 C8 0.1(3) . . . . ?
C5 C6 C7 C12 -178.2(3) . . . . ?
C6 C1 C2 C3 0.3(6) . . . . ?
C6 C1 C2 F2 179.9(3) . . . . ?
C6 C5 N1 C8 0.0(3) . . . . ?
C6 C5 N1 C14 173.9(2) . . . . ?
C6 C7 C8 C9 179.0(3) . . . . ?
C6 C7 C8 N1 -0.1(3) . . . . ?
C6 C7 C12 C11 -179.9(3) . . . . ?
C6 C7 C12 F8 0.8(5) . . . . ?
C7 C8 C9 C10 1.8(5) . . . . ?
C7 C8 C9 F5 -179.1(3) . . . . ?
C7 C8 N1 C5 0.1(3) . . . . ?
C7 C8 N1 C14 -173.7(2) . . . . ?
C8 C7 C12 C11 1.9(4) . . . . ?
C8 C7 C12 F8 -177.4(2) . . . . ?
C8 C9 C10 C11 -1.0(5) . . . . ?
C8 C9 C10 F6 178.8(3) . . . . ?
C9 C8 N1 C5 -179.0(3) . . . . ?
C9 C8 N1 C14 7.2(5) . . . . ?
C9 C10 C11 C12 0.7(5) . . . . ?
C9 C10 C11 F7 178.6(3) . . . . ?
C10 C11 C12 C7 -1.2(5) . . . . ?
C10 C11 C12 F8 178.2(3) . . . . ?
C12 C7 C8 C9 -2.2(4) . . . . ?
C12 C7 C8 N1 178.6(2) . . . . ?
C13 C14 C15 C16 2.1(5) . . . . ?
C13 C14 N1 C5 79.9(4) . . . . ?
C13 C14 N1 C8 -107.2(4) . . . . ?
C14 C13 N2 C17 0.5(7) . . . . ?
C14 C15 C16 C17 -0.7(6) . . . . ?
C15 C14 N1 C5 -98.1(4) . . . . ?
C15 C14 N1 C8 74.8(4) . . . . ?
C15 C16 C17 N2 -1.0(6) . . . . ?
C16 C17 N2 C13 1.1(6) . . . . ?
F1 C1 C2 C3 -179.6(3) . . . . ?
F1 C1 C2 F2 0.0(6) . . . . ?
F1 C1 C6 C5 179.4(3) . . . . ?
F1 C1 C6 C7 0.1(6) . . . . ?
F2 C2 C3 C4 -179.4(4) . . . . ?
F2 C2 C3 F3 -0.4(6) . . . . ?
F3 C3 C4 C5 -179.5(3) . . . . ?
F3 C3 C4 F4 0.6(5) . . . . ?
F4 C4 C5 C6 -179.9(3) . . . . ?
F4 C4 C5 N1 -0.1(5) . . . . ?
F5 C9 C10 C11 179.9(3) . . . . ?
F5 C9 C10 F6 -0.4(5) . . . . ?
F6 C10 C11 C12 -179.1(3) . . . . ?
F6 C10 C11 F7 -1.2(5) . . . . ?
F7 C11 C12 C7 -179.0(3) . . . . ?
F7 C11 C12 F8 0.3(4) . . . . ?
N1 C5 C6 C1 -179.5(3) . . . . ?
N1 C5 C6 C7 -0.1(3) . . . . ?
N1 C8 C9 C10 -179.2(3) . . . . ?
N1 C8 C9 F5 -0.1(6) . . . . ?
N1 C14 C15 C16 -179.9(3) . . . . ?
N2 C13 C14 C15 -2.1(6) . . . . ?
N2 C13 C14 N1 179.8(4) . . . . ?
C18 C19 C20 C21 0.0 . . . . ?
C18 C23 C24 C18 1.9(17) . . . 2_666 ?
C18 C23 C24 C25 -174.8(11) . . . . ?
C18 C24 C25 C26 4(2) 2_666 . . . ?
C19 C18 C23 C22 0.0 . . . . ?
C19 C18 C23 C24 -180.0(10) . . . . ?
C19 C20 C21 C22 0.0 . . . . ?
C20 C21 C22 C23 0.0 . . . . ?
C21 C22 C23 C18 0.0 . . . . ?
C21 C22 C23 C24 180.0(9) . . . . ?
C22 C23 C24 C18 -178.0(10) . . . 2_666 ?
C22 C23 C24 C25 5(2) . . . . ?
C23 C18 C19 C20 0.0 . . . . ?
C23 C18 C19 C27 177.8(11) . . . 2_666 ?
C23 C24 C25 C26 -179.4(11) . . . . ?
C18A C19A C20A C21A 0.0 . . . . ?
C18A C23A C24A C18A 3(3) . . . 2_666 ?
C18A C23A C24A C25A -178.8(16) . . . . ?
C18A C24A C25A C26A 0(4) 2_666 . . . ?
C19A C18A C23A C22A 0.0 . . . . ?
C19A C18A C23A C24A 177.9(15) . . . . ?
C19A C20A C21A C22A 0.0 . . . . ?
C20A C21A C22A C23A 0.0 . . . . ?
C21A C22A C23A C18A 0.0 . . . . ?
C21A C22A C23A C24A -177.8(16) . . . . ?
C22A C23A C24A C18A -179.0(16) . . . 2_666 ?
C22A C23A C24A C25A -1(3) . . . . ?
C23A C18A C19A C20A 0.0 . . . . ?
C23A C18A C19A C27A 179.9(7) . . . 2_666 ?
C23A C24A C25A C26A -178(2) . . . . ?
C24 C18 C19 C20 -178.0(10) 2_666 . . . ?
C24 C18 C19 C27 -0.2(14) 2_666 . . 2_666 ?
C24 C18 C23 C22 177.9(11) 2_666 . . . ?
C24 C18 C23 C24 -2.0(18) 2_666 . . . ?
C24 C25 C26 C27 -1.9(18) . . . . ?
C24A C18A C19A C20A -179.0(15) 2_666 . . . ?
C24A C18A C19A C27A 0.9(16) 2_666 . . 2_666 ?
C24A C18A C23A C22A 179.0(16) 2_666 . . . ?
C24A C18A C23A C24A -3(3) 2_666 . . . ?
C24A C25A C26A C27A 2(4) . . . . ?
C25 C26 C27 C19 -1(2) . . . 2_666 ?
C25A C26A C27A C19A -3(4) . . . 2_666 ?
C27 C19 C20 C21 -177.8(11) 2_666 . . . ?
C27A C19A C20A C21A -179.9(7) 2_666 . . . ?
